data_2007876
loop_
_publ_author_name
'Pecquenard, Brigitte'
'Zavalij, Peter Y.'
'Whittingham, M. Stanley'

_publ_section_title
;
 Tetrakis(tetramethylammonium) Dihydrogendecavanadate Acetic Acid
 2.8-Hydrate, [N(CH~3~)~4~]~4~[H~2~V~10~O~28~].CH~3~COOH.2.8H~2~O
;
_journal_issue 12
_journal_name_full 'Acta Crystallographica Section C'
_journal_page_first 1833
_journal_page_last 1835
_journal_paper_doi 10.1107/S0108270198009044
_journal_volume 54
_journal_year 1998
_chemical_formula_iupac '(C4 H12 N)4 [H2 V10 O28] , C2 H4 O2 , 2.8H2 O'
_chemical_formula_sum 'C18 H59.6 N4 O32.8 V10'
_chemical_formula_weight 1366.6
_chemical_name_systematic
;
tetrakis-tetramethylammonium dihydrogen-decavanadate acetic acid hydrate
;
_space_group_IT_number 2
_symmetry_cell_setting triclinic
_symmetry_space_group_name_Hall '-P 1'
_symmetry_space_group_name_H-M 'P -1'
_cell_angle_alpha 73.0920(10)
_cell_angle_beta 78.8750(10)
_cell_angle_gamma 78.8490(10)
_cell_formula_units_Z 2
_cell_length_a 12.6690(4)
_cell_length_b 12.6905(4)
_cell_length_c 15.8223(5)
_cell_measurement_reflns_used 2012
_cell_measurement_temperature 295
_cell_measurement_theta_max 28
_cell_measurement_theta_min 3
_cell_volume 2362.48(13)
_computing_cell_refinement 'SAINT (Siemens, 1995)'
_computing_data_collection 'SMART (Siemens, 1995)'
_computing_data_reduction SAINT
_computing_molecular_graphics 'PLATON97, PLUTON97 (Spek, 1990)'
_computing_publication_material CSD
_computing_structure_refinement CSD
_computing_structure_solution 'CSD (Akselrud et al, 1993)'
_diffrn_ambient_temperature 295
_diffrn_measurement_device 'Siemens Smart CCD'
_diffrn_measurement_method '\w scans'
_diffrn_radiation_monochromator graphite
_diffrn_radiation_source 'sealed tube'
_diffrn_radiation_type MoK\a
_diffrn_radiation_wavelength 0.7107
_diffrn_reflns_av_R_equivalents 0.025
_diffrn_reflns_av_sigmaI/netI 0.025
_diffrn_reflns_limit_h_max 13
_diffrn_reflns_limit_h_min -16
_diffrn_reflns_limit_k_max 16
_diffrn_reflns_limit_k_min -16
_diffrn_reflns_limit_l_max 20
_diffrn_reflns_limit_l_min -20
_diffrn_reflns_number 14948
_diffrn_reflns_theta_max 28.5
_diffrn_reflns_theta_min 2
_diffrn_standards_decay_% 0.8
_exptl_absorpt_coefficient_mu 1.98
_exptl_absorpt_correction_T_max 0.563
_exptl_absorpt_correction_T_min 0.511
_exptl_absorpt_correction_type 'multi-scan SADABS (Sheldrick, 1996)'
_exptl_crystal_colour 'dark orange'
_exptl_crystal_density_diffrn 1.921
_exptl_crystal_density_meas ?
_exptl_crystal_description prism
_exptl_crystal_F_000 1376
_exptl_crystal_size_max .36
_exptl_crystal_size_mid .32
_exptl_crystal_size_min .29
_refine_diff_density_max 0.79
_refine_diff_density_min -0.66
_refine_ls_extinction_method none
_refine_ls_goodness_of_fit_obs 1.82
_refine_ls_hydrogen_treatment H_atoms:_see_text
_refine_ls_matrix_type fullcycle
_refine_ls_number_parameters 609
_refine_ls_number_reflns 9335
_refine_ls_R_factor_obs 0.046
_refine_ls_shift/esd_max 0.01
_refine_ls_structure_factor_coef F
_refine_ls_weighting_details 'w = 1/[\s^2^(F~o~) + 0.002F~o~^2^]'
_refine_ls_weighting_scheme calc
_refine_ls_wR_factor_obs 0.071
_reflns_number_observed 9335
_reflns_number_total 10265
_reflns_observed_criterion 'F~o~ > 4\s(F~o~)'
_cod_data_source_file bk1385.cif
_cod_data_source_block bk1385
_cod_depositor_comments
;
The following automatic conversions were performed:

'_exptl_crystal_density_meas' value 'none' was changed to '?' - the
value is perceived as not measured.

Automatic conversion script
Id: cif_fix_values 3008 2015-01-20 13:52:24Z robertas 

The following automatic conversions were performed:

'_refine_ls_weighting_scheme' value '1/[\s^2^(F~o~) + 0.002F~o~^2^]'
was changed to 'calc'. New tag '_refine_ls_weighting_details' was
created. The value of the new tag was set to 'w = 1/[\s^2^(F~o~) +
0.002F~o~^2^]'.

Automatic conversion script
Id: cif_fix_values 3143 2015-03-26 13:38:13Z robertas 
;
_cod_original_cell_volume 2362.5(3)
_cod_original_formula_sum 'C18 H59.6 N4 V10 O32.8'
_cod_database_code 2007876

loop_
_symmetry_equiv_pos_as_xyz
x,y,z
-x,-y,-z

loop_
_atom_site_aniso_label
_atom_site_aniso_U_11
_atom_site_aniso_U_22
_atom_site_aniso_U_33
_atom_site_aniso_U_12
_atom_site_aniso_U_13
_atom_site_aniso_U_23
V1 0.0330(3) 0.0235(3) 0.0207(3) -0.0072(2) -0.0030(2) -0.0034(2)
V2 0.0209(3) 0.0327(3) 0.0266(3) -0.0004(2) -0.0007(2) -0.0062(2)
V3 0.0211(2) 0.0276(3) 0.0214(3) -0.0012(2) -0.0023(2) -0.0045(2)
V4 0.0280(3) 0.0286(3) 0.0312(3) -0.0051(2) -0.0090(2) -0.0054(2)
V5 0.0293(3) 0.0265(3) 0.0350(3) -0.0070(2) -0.0053(2) 0.0027(2)
V6 0.0309(3) 0.0265(3) 0.0244(3) -0.0020(2) 0.0003(2) -0.0086(2)
V7 0.0226(3) 0.0224(3) 0.0185(2) -0.0003(2) -0.0035(2) -0.0010(2)
V8 0.0314(3) 0.0319(3) 0.0234(3) -0.0063(2) -0.0087(2) -0.0046(2)
V9 0.0237(3) 0.0209(3) 0.0189(3) -0.0012(2) -0.0040(2) -0.0028(2)
V10 0.0277(3) 0.0215(3) 0.0294(3) -0.0009(2) -0.0036(2) -0.0079(2)
O1 0.0308(11) 0.0323(12) 0.0205(10) -0.0036(9) -0.0058(8) -0.0032(9)
O2 0.0347(12) 0.0334(12) 0.0282(11) -0.0098(9) -0.0066(9) -0.0082(9)
O3 0.0236(10) 0.0266(11) 0.0208(10) 0.0007(8) -0.0010(8) -0.0053(8)
O4 0.0336(12) 0.0210(11) 0.0387(13) -0.0022(9) -0.0040(10) -0.0027(9)
O5 0.0220(9) 0.0226(10) 0.0229(10) -0.0018(8) -0.0029(8) -0.0033(8)
O6 0.0208(10) 0.0338(12) 0.0338(12) -0.0010(9) -0.0070(8) -0.0050(10)
O7 0.0264(10) 0.0242(11) 0.0199(10) -0.0021(8) -0.0026(8) -0.0051(8)
O8 0.0383(12) 0.0238(11) 0.0246(11) -0.0030(9) -0.0034(9) -0.0061(9)
O9 0.0300(11) 0.0283(12) 0.0200(10) -0.0061(9) 0.0006(8) -0.0019(8)
O10 0.0270(11) 0.0315(13) 0.0325(12) -0.0048(9) -0.0004(9) -0.0002(10)
O11 0.0256(10) 0.0215(10) 0.0253(10) 0.0025(8) -0.0026(8) -0.0044(8)
O12 0.0331(11) 0.0237(11) 0.0213(10) -0.0040(9) -0.0038(8) -0.0021(8)
O13 0.0343(12) 0.0291(12) 0.0316(12) -0.0036(9) -0.0083(9) -0.0112(9)
O14 0.0271(10) 0.0293(12) 0.0249(10) -0.0037(8) -0.0094(8) -0.0029(9)
O15 0.0362(12) 0.0311(12) 0.0227(10) -0.0051(9) -0.0025(9) -0.0089(9)
O16 0.0463(13) 0.0311(13) 0.0264(11) -0.0140(10) -0.0043(10) -0.0033(9)
O17 0.0258(11) 0.0464(15) 0.0374(13) 0.0048(10) 0.0028(10) -0.0125(11)
O18 0.0296(11) 0.0434(15) 0.0368(13) -0.0009(10) 0.0029(10) -0.0133(11)
O19 0.0246(10) 0.0355(13) 0.0282(11) -0.0037(9) -0.0050(8) -0.0048(9)
O20 0.0274(11) 0.0280(12) 0.0286(11) -0.0043(9) -0.0012(9) 0.0009(9)
O21 0.0421(14) 0.0409(15) 0.0398(14) 0.0015(11) 0.0048(11) -0.0200(12)
O22 0.0396(13) 0.0355(14) 0.0414(14) 0.0010(10) 0.0017(10) -0.0176(11)
O23 0.0313(11) 0.0312(12) 0.0387(13) -0.0082(9) -0.0087(9) -0.0013(10)
O24 0.0419(14) 0.0479(15) 0.0320(12) -0.0129(11) -0.0136(10) -0.0062(11)
O25 0.0410(14) 0.0429(15) 0.0459(15) -0.0055(11) -0.0213(11) -0.0085(12)
O26 0.0424(14) 0.0320(14) 0.0488(15) -0.0114(11) -0.0077(11) 0.0067(11)
O27 0.0267(10) 0.0226(11) 0.0238(10) -0.0009(8) -0.0047(8) -0.0040(8)
O28 0.0226(9) 0.0257(11) 0.0188(9) -0.0022(8) -0.0039(7) -0.0042(8)
N1 0.042(2) 0.036(2) 0.0290(14) -0.0031(12) -0.0084(12) -0.0101(12)
C1 0.093(4) 0.054(3) 0.036(2) 0.017(2) 0.001(2) -0.008(2)
C2 0.072(3) 0.034(2) 0.060(3) 0.009(2) -0.026(2) -0.013(2)
C3 0.075(3) 0.044(2) 0.070(3) 0.006(2) -0.032(2) -0.028(2)
C4 0.054(3) 0.061(3) 0.090(4) -0.005(2) -0.011(2) -0.023(3)
N2 0.0287(14) 0.032(2) 0.038(2) -0.0027(11) -0.0039(11) 0.0007(12)
C5 0.046(2) 0.069(3) 0.041(2) -0.002(2) -0.013(2) 0.001(2)
C6 0.039(2) 0.041(2) 0.047(2) 0.004(2) -0.012(2) -0.002(2)
C7 0.064(3) 0.041(2) 0.063(3) -0.003(2) -0.017(2) -0.013(2)
C8 0.032(2) 0.049(3) 0.097(4) -0.013(2) 0.002(2) 0.003(2)
N3 0.047(2) 0.033(2) 0.050(2) -0.0046(13) -0.0105(14) -0.0099(14)
C9 0.063(3) 0.064(3) 0.070(3) -0.023(2) -0.001(2) -0.031(3)
C10 0.081(4) 0.072(4) 0.056(3) 0.002(3) 0.000(3) -0.018(3)
C11 0.052(2) 0.049(3) 0.084(3) -0.010(2) -0.022(2) -0.014(2)
C12 0.068(3) 0.054(3) 0.099(4) -0.001(2) -0.041(3) 0.006(3)
N4 0.035(2) 0.039(2) 0.050(2) -0.0045(13) -0.0043(13) 0.0020(14)
C13 0.039(2) 0.061(3) 0.094(4) 0.008(2) -0.012(2) 0.012(3)
C14 0.050(3) 0.109(5) 0.057(3) -0.003(3) 0.003(2) -0.007(3)
C15 0.038(2) 0.058(3) 0.098(4) -0.008(2) -0.003(2) 0.017(3)
C16 0.072(3) 0.072(4) 0.107(5) -0.003(3) -0.021(3) -0.025(3)
C17 0.181(8) 0.204(9) 0.070(4) 0.120(7) -0.033(5) -0.047(5)
C18 0.073(3) 0.070(3) 0.053(3) -0.003(3) -0.016(2) -0.014(2)
O29 0.137(4) 0.127(4) 0.052(2) 0.005(3) -0.027(2) -0.010(2)
O30 0.078(2) 0.069(2) 0.047(2) 0.002(2) -0.018(2) -0.004(2)
O1w 0.079(2) 0.082(2) 0.037(2) 0.035(2) -0.0101(15) -0.017(2)
O2w 0.152(5) 0.160(5) 0.118(4) -0.085(4) -0.058(3) 0.014(4)
O3w 0.31(2) 0.20(2) 0.21(2) -0.13(2) 0.17(2) -0.15(2)
O4w 0.127(14) 0.67(5) 0.095(12) -0.09(2) 0.009(10) -0.16(2)

loop_
_atom_site_label
_atom_site_fract_x
_atom_site_fract_y
_atom_site_fract_z
_atom_site_U_iso_or_equiv
_atom_site_thermal_displace_type
_atom_site_occupancy
_atom_site_type_symbol
V1 0.03721(4) 0.46988(4) 0.34676(3) 0.0260(2) Uani 1.0 V
V2 0.37317(4) 0.68759(5) 0.18902(4) 0.0279(2) Uani 1.0 V
V3 -0.05899(4) 0.73207(4) 0.33342(3) 0.0243(2) Uani 1.0 V
V4 0.35261(4) 0.77828(5) 0.35595(4) 0.0290(2) Uani 1.0 V
V5 0.29046(4) 0.93685(5) 0.17890(4) 0.0321(2) Uani 1.0 V
V6 0.21362(4) 0.53334(5) 0.18518(4) 0.0278(2) Uani 1.0 V
V7 0.12506(4) 0.79029(4) 0.17352(3) 0.0225(2) Uani 1.0 V
V8 -0.02837(4) 0.62893(5) 0.17297(4) 0.0286(2) Uani 1.0 V
V9 0.20030(4) 0.61355(4) 0.35615(3) 0.0219(2) Uani 1.0 V
V10 0.10954(4) 0.88211(4) 0.34180(4) 0.0264(2) Uani 1.0 V
O1 0.0329(2) 0.7719(2) 0.11670(10) 0.0285(7) Uani 1.0 O
O2 -0.0525(2) 0.5028(2) 0.26170(10) 0.0311(8) Uani 1.0 O
O3 0.2447(2) 0.6872(2) 0.13060(10) 0.0248(7) Uani 1.0 O
O4 0.1650(2) 0.9881(2) 0.2532(2) 0.0326(8) Uani 1.0 O
O5 0.2246(2) 0.7669(2) 0.26850(10) 0.0234(7) Uani 1.0 O
O6 0.4357(2) 0.6932(2) 0.28090(10) 0.0303(8) Uani 1.0 O
O7 0.0711(2) 0.7208(2) 0.40450(10) 0.0240(7) Uani 1.0 O
O8 0.1542(2) 0.4207(2) 0.27700(10) 0.0293(8) Uani 1.0 O
O9 -0.0660(2) 0.5795(2) 0.40380(10) 0.0274(7) Uani 1.0 O
O10 0.3795(2) 0.8312(2) 0.1272(2) 0.0326(8) Uani 1.0 O
O11 0.2968(2) 0.5575(2) 0.27220(10) 0.0255(7) Uani 1.0 O
O12 0.1426(2) 0.4976(2) 0.41830(10) 0.0269(7) Uani 1.0 O
O13 0.2212(2) 0.8461(2) 0.40720(10) 0.0306(8) Uani 1.0 O
O14 0.2856(2) 0.6325(2) 0.41710(10) 0.0273(7) Uani 1.0 O
O15 0.0996(2) 0.5595(2) 0.12390(10) 0.0299(8) Uani 1.0 O
O16 0.0000(2) 0.3577(2) 0.41610(10) 0.0345(8) Uani 1.0 O
O17 0.4679(2) 0.6190(2) 0.1347(2) 0.0387(9) Uani 1.0 O
O18 -0.1525(2) 0.7964(2) 0.3922(2) 0.0377(9) Uani 1.0 O
O19 -0.1202(2) 0.7180(2) 0.24900(10) 0.0301(8) Uani 1.0 O
O20 0.1741(2) 0.9087(2) 0.11610(10) 0.0302(8) Uani 1.0 O
O21 0.3075(2) 0.4625(2) 0.1325(2) 0.0415(10) Uani 1.0 O
O22 0.0157(2) 0.9486(2) 0.3992(2) 0.0392(9) Uani 1.0 O
O23 0.3718(2) 0.9077(2) 0.2683(2) 0.0344(8) Uani 1.0 O
O24 -0.1111(2) 0.6361(2) 0.1057(2) 0.0395(9) Uani 1.0 O
O25 0.4353(2) 0.7704(2) 0.4236(2) 0.0420(10) Uani 1.0 O
O26 0.3214(2) 1.0525(2) 0.1123(2) 0.0438(9) Uani 1.0 O
O27 0.0223(2) 0.8483(2) 0.26240(10) 0.0251(7) Uani 1.0 O
O28 0.0865(2) 0.6354(2) 0.26920(10) 0.0228(7) Uani 1.0 O
H1 -0.093(3) 0.563(3) 0.457(2) 0.038(10) Uiso 1.0 H
H2 0.048(3) 0.708(3) 0.471(2) 0.038(10) Uiso 1.0 H
N1 0.0103(2) 0.2519(2) 0.1400(2) 0.0352(10) Uani 1.0 N
C1 -0.0277(4) 0.2155(4) 0.2374(3) 0.067(2) Uani 1.0 C
C2 -0.0586(4) 0.3588(3) 0.0996(3) 0.055(2) Uani 1.0 C
C3 0.0009(4) 0.1648(4) 0.0973(3) 0.059(2) Uani 1.0 C
C4 0.1266(4) 0.2691(4) 0.1247(4) 0.068(2) Uani 1.0 C
H3 -0.044 0.266 0.268 0.089(5) Uovl 1.0 H
H4 -0.101 0.202 0.236 0.089(5) Uovl 1.0 H
H5 0.018 0.147 0.263 0.089(5) Uovl 1.0 H
H6 -0.131 0.343 0.103 0.089(5) Uovl 1.0 H
H7 -0.028 0.387 0.039 0.089(5) Uovl 1.0 H
H8 -0.061 0.411 0.132 0.089(5) Uovl 1.0 H
H9 0.030 0.184 0.043 0.089(5) Uovl 1.0 H
H10 -0.082 0.157 0.098 0.089(5) Uovl 1.0 H
H11 0.037 0.088 0.126 0.089(5) Uovl 1.0 H
H12 0.162 0.201 0.160 0.089(5) Uovl 1.0 H
H13 0.137 0.339 0.135 0.089(5) Uovl 1.0 H
H14 0.155 0.291 0.068 0.089(5) Uovl 1.0 H
N2 0.6548(2) 0.4707(2) 0.3447(2) 0.0356(10) Uani 1.0 N
C5 0.6690(3) 0.5178(4) 0.2456(3) 0.055(2) Uani 1.0 C
C6 0.7390(3) 0.3714(3) 0.3686(3) 0.0450(14) Uani 1.0 C
C7 0.6663(4) 0.5569(4) 0.3876(3) 0.056(2) Uani 1.0 C
C8 0.5458(3) 0.4347(4) 0.3741(4) 0.065(2) Uani 1.0 C
H15 0.622 0.576 0.236 0.066(4) Uovl 1.0 H
H16 0.664 0.461 0.216 0.066(4) Uovl 1.0 H
H17 0.735 0.532 0.224 0.066(4) Uovl 1.0 H
H18 0.806 0.394 0.342 0.066(4) Uovl 1.0 H
H19 0.730 0.314 0.342 0.066(4) Uovl 1.0 H
H20 0.725 0.340 0.429 0.066(4) Uovl 1.0 H
H21 0.736 0.577 0.361 0.066(4) Uovl 1.0 H
H22 0.605 0.616 0.372 0.066(4) Uovl 1.0 H
H23 0.644 0.520 0.451 0.066(4) Uovl 1.0 H
H24 0.539 0.405 0.437 0.066(4) Uovl 1.0 H
H25 0.548 0.385 0.342 0.066(4) Uovl 1.0 H
H26 0.499 0.491 0.358 0.066(4) Uovl 1.0 H
N3 0.3233(2) 0.1597(3) 0.3831(2) 0.0430(12) Uani 1.0 N
C9 0.3348(4) 0.2517(4) 0.4200(3) 0.062(2) Uani 1.0 C
C10 0.3655(4) 0.1886(5) 0.2856(3) 0.072(2) Uani 1.0 C
C11 0.2052(4) 0.1488(4) 0.3968(3) 0.060(2) Uani 1.0 C
C12 0.3837(4) 0.0515(4) 0.4282(4) 0.076(2) Uani 1.0 C
H27 0.417 0.247 0.415 0.087(5) Uovl 1.0 H
H28 0.312 0.230 0.483 0.087(5) Uovl 1.0 H
H29 0.301 0.318 0.382 0.087(5) Uovl 1.0 H
H30 0.440 0.191 0.280 0.087(5) Uovl 1.0 H
H31 0.327 0.252 0.266 0.087(5) Uovl 1.0 H
H32 0.365 0.128 0.265 0.087(5) Uovl 1.0 H
H33 0.203 0.097 0.370 0.087(5) Uovl 1.0 H
H34 0.172 0.217 0.370 0.087(5) Uovl 1.0 H
H35 0.188 0.124 0.465 0.087(5) Uovl 1.0 H
H36 0.458 0.068 0.416 0.087(5) Uovl 1.0 H
H37 0.366 -0.008 0.412 0.087(5) Uovl 1.0 H
H38 0.351 0.045 0.493 0.087(5) Uovl 1.0 H
N4 0.3282(2) 0.0684(3) 0.8574(2) 0.0447(12) Uani 1.0 N
C13 0.4092(3) -0.0259(4) 0.8969(4) 0.073(2) Uani 1.0 C
C14 0.3505(4) 0.0977(5) 0.7563(3) 0.078(2) Uani 1.0 C
C15 0.2169(3) 0.0388(4) 0.8893(4) 0.074(2) Uani 1.0 C
C16 0.3358(5) 0.1642(5) 0.8874(4) 0.083(3) Uani 1.0 C
H39 0.412 -0.077 0.860 0.102(5) Uovl 1.0 H
H40 0.476 -0.015 0.878 0.102(5) Uovl 1.0 H
H41 0.392 -0.051 0.953 0.102(5) Uovl 1.0 H
H42 0.330 0.025 0.754 0.102(5) Uovl 1.0 H
H43 0.294 0.162 0.740 0.102(5) Uovl 1.0 H
H44 0.425 0.110 0.740 0.102(5) Uovl 1.0 H
H45 0.222 -0.021 0.864 0.102(5) Uovl 1.0 H
H46 0.169 0.093 0.873 0.102(5) Uovl 1.0 H
H47 0.199 0.017 0.954 0.102(5) Uovl 1.0 H
H48 0.402 0.178 0.873 0.102(5) Uovl 1.0 H
H49 0.312 0.144 0.953 0.102(5) Uovl 1.0 H
H50 0.276 0.226 0.860 0.102(5) Uovl 1.0 H
C17 0.5800(7) 0.3803(8) 0.0616(5) 0.168(5) Uani 1.0 C
C18 0.6669(4) 0.2963(4) 0.0972(3) 0.066(2) Uani 1.0 C
O29 0.6694(4) 0.2642(4) 0.1798(3) 0.110(2) Uani 1.0 O
O30 0.7379(3) 0.2508(3) 0.0468(2) 0.0678(14) Uani 1.0 O
H51 0.609 0.444 0.017 0.168 Uiso 1.0 H
H52 0.531 0.407 0.109 0.168 Uiso 1.0 H
H53 0.536 0.348 0.032 0.168 Uiso 1.0 H
H54 0.724 0.282 -0.011 0.068 Uiso 1.0 H
O1w 0.8262(3) 0.1072(3) 0.4261(2) 0.0719(14) Uani 1.0 O
H55 0.902 0.082 0.424 0.072 Uiso 1.0 H
H56 0.808 0.111 0.486 0.072 Uiso 1.0 H
O2w 0.6387(5) 0.1227(5) 0.3491(3) 0.140(3) Uani 1.0 O
H57 0.634 0.183 0.296 0.14 Uiso 1.0 H
H58 0.697 0.128 0.378 0.14 Uiso 1.0 H
O3w 0.413(2) 0.2862(15) 0.0432(13) 0.234(13) Uani 0.43(2) O
H59 0.380 0.344 0.076 0.234 Uiso 0.43(2) H
H60 0.456 0.317 -0.014 0.234 Uiso 0.43(2) H
O4w 0.3151(15) 0.417(3) -0.0357(12) 0.28(2) Uani 0.36(2) O
H61 0.312 0.433 0.023 0.279 Uiso 0.36(2) H
H62 0.389 0.405 -0.070 0.279 Uiso 0.36(2) H

loop_
_atom_type_symbol
_atom_type_description
_atom_type_scat_dispersion_real
_atom_type_scat_dispersion_imag
_atom_type_scat_source
V V .301 .529 International_Tables_Vol_IV_Table_2.3.1
O O .011 .006 International_Tables_Vol_IV_Table_2.3.1
N N .006 .003 International_Tables_Vol_IV_Table_2.3.1
C C .003 .002 International_Tables_Vol_IV_Table_2.3.1
H H .000 .000 International_Tables_Vol_IV_Table_2.3.1

loop_
_geom_angle_atom_site_label_1
_geom_angle_atom_site_label_2
_geom_angle_atom_site_label_3
_geom_angle
_geom_angle_publ_flag
O16 V1 O8 103.97(11) no
O16 V1 O2 103.43(11) no
O16 V1 O9 97.63(11) no
O16 V1 O12 98.10(11) no
O16 V1 O28 171.14(10) no
O8 V1 O2 94.12(10) no
O8 V1 O9 157.23(10) no
O8 V1 O12 87.33(10) no
O8 V1 O28 82.00(9) no
O2 V1 O9 87.70(10) no
O2 V1 O12 157.36(10) no
O2 V1 O28 82.40(9) no
O9 V1 O12 82.55(9) no
O9 V1 O28 75.74(8) no
O12 V1 O28 75.42(8) no
O17 V2 O6 103.10(12) no
O17 V2 O10 103.68(12) no
O17 V2 O3 100.51(11) no
O17 V2 O11 99.23(11) no
O17 V2 O5 172.31(11) no
O6 V2 O10 95.70(11) no
O6 V2 O3 153.56(10) no
O6 V2 O11 89.69(9) no
O6 V2 O5 80.91(9) no
O10 V2 O3 90.08(10) no
O10 V2 O11 154.56(10) no
O10 V2 O5 82.25(9) no
O3 V2 O11 74.87(8) no
O3 V2 O5 74.33(8) no
O11 V2 O5 74.06(8) no
O18 V3 O19 105.65(12) no
O18 V3 O27 102.42(11) no
O18 V3 O9 99.96(11) no
O18 V3 O7 97.77(11) no
O18 V3 O28 171.04(11) no
O19 V3 O27 97.43(10) no
O19 V3 O9 93.88(10) no
O19 V3 O7 156.47(10) no
O19 V3 O28 83.02(9) no
O27 V3 O9 151.09(9) no
O27 V3 O7 74.97(9) no
O27 V3 O28 78.29(8) no
O9 V3 O7 84.12(9) no
O9 V3 O28 76.80(8) no
O7 V3 O28 73.68(8) no
O25 V4 O23 104.61(12) no
O25 V4 O13 103.30(12) no
O25 V4 O6 101.97(12) no
O25 V4 O14 100.50(11) no
O25 V4 O5 172.38(11) no
O23 V4 O13 91.35(11) no
O23 V4 O6 90.89(10) no
O23 V4 O14 154.88(10) no
O23 V4 O5 83.00(9) no
O13 V4 O6 153.18(10) no
O13 V4 O14 83.79(9) no
O13 V4 O5 76.44(9) no
O6 V4 O14 82.91(9) no
O6 V4 O5 77.31(9) no
O14 V4 O5 71.89(8) no
O26 V5 O23 104.87(12) no
O26 V5 O10 103.08(12) no
O26 V5 O4 101.15(12) no
O26 V5 O20 100.28(12) no
O26 V5 O5 172.64(11) no
O23 V5 O10 92.77(11) no
O23 V5 O4 90.55(11) no
O23 V5 O20 154.75(10) no
O23 V5 O5 82.30(9) no
O10 V5 O4 153.78(11) no
O10 V5 O20 83.68(10) no
O10 V5 O5 77.91(9) no
O4 V5 O20 82.30(10) no
O4 V5 O5 76.78(9) no
O20 V5 O5 72.50(8) no
O21 V6 O15 103.89(12) no
O21 V6 O8 101.49(12) no
O21 V6 O3 102.74(12) no
O21 V6 O11 100.22(11) no
O21 V6 O28 175.59(11) no
O15 V6 O8 92.79(10) no
O15 V6 O3 91.11(10) no
O15 V6 O11 155.02(10) no
O15 V6 O28 80.52(9) no
O8 V6 O3 153.74(10) no
O8 V6 O11 88.71(9) no
O8 V6 O28 78.11(9) no
O3 V6 O11 77.18(9) no
O3 V6 O28 76.95(8) no
O11 V6 O28 75.40(8) no
O20 V7 O1 107.67(11) no
O20 V7 O27 97.99(10) no
O20 V7 O3 97.40(10) no
O20 V7 O5 90.05(10) no
O20 V7 O28 166.84(10) no
O1 V7 O27 97.08(10) no
O1 V7 O3 96.04(10) no
O1 V7 O5 162.27(10) no
O1 V7 O28 85.49(9) no
O27 V7 O3 155.68(9) no
O27 V7 O5 80.31(9) no
O27 V7 O28 79.76(8) no
O3 V7 O5 80.96(9) no
O3 V7 O28 80.96(8) no
O5 V7 O28 76.79(8) no
O24 V8 O2 103.59(12) no
O24 V8 O15 103.17(12) no
O24 V8 O19 99.72(12) no
O24 V8 O1 101.10(11) no
O24 V8 O28 174.88(11) no
O2 V8 O15 92.36(10) no
O2 V8 O19 89.28(10) no
O2 V8 O1 154.84(10) no
O2 V8 O28 80.04(9) no
O15 V8 O19 155.98(10) no
O15 V8 O1 86.70(10) no
O15 V8 O28 80.12(9) no
O19 V8 O1 81.79(9) no
O19 V8 O28 76.56(8) no
O1 V8 O28 75.02(8) no
O14 V9 O12 106.41(11) no
O14 V9 O11 100.65(10) no
O14 V9 O5 88.32(10) no
O14 V9 O7 93.35(10) no
O14 V9 O28 165.02(10) no
O12 V9 O11 101.25(10) no
O12 V9 O5 162.79(10) no
O12 V9 O7 92.19(10) no
O12 V9 O28 85.99(9) no
O11 V9 O5 84.24(9) no
O11 V9 O7 156.88(9) no
O11 V9 O28 84.71(9) no
O5 V9 O7 77.82(8) no
O5 V9 O28 78.23(8) no
O7 V9 O28 77.49(8) no
O22 V10 O4 104.43(12) no
O22 V10 O13 102.76(12) no
O22 V10 O27 100.68(11) no
O22 V10 O7 97.91(11) no
O22 V10 O5 170.86(11) no
O4 V10 O13 97.39(11) no
O4 V10 O27 92.00(10) no
O4 V10 O7 155.48(10) no
O4 V10 O5 83.51(9) no
O13 V10 O27 151.62(10) no
O13 V10 O7 87.28(9) no
O13 V10 O5 80.36(9) no
O27 V10 O7 73.80(8) no
O27 V10 O5 74.16(8) no
O7 V10 O5 73.52(8) no
V7 O1 V8 112.95(11) no
V8 O2 V1 113.11(12) no
V7 O3 V6 109.04(10) no
V7 O3 V2 106.55(10) no
V6 O3 V2 101.40(10) no
V10 O4 V5 114.92(12) no
V7 O5 V9 104.81(9) no
V7 O5 V10 93.79(8) no
V7 O5 V2 94.09(8) no
V7 O5 V4 166.82(11) no
V7 O5 V5 86.78(7) no
V9 O5 V10 100.48(8) no
V9 O5 V2 91.57(8) no
V9 O5 V4 88.31(8) no
V9 O5 V5 167.40(11) no
V10 O5 V2 163.41(10) no
V10 O5 V4 84.87(7) no
V10 O5 V5 83.35(7) no
V2 O5 V4 84.14(7) no
V2 O5 V5 82.55(7) no
V4 O5 V5 80.04(7) no
V2 O6 V4 116.05(12) no
H2 O7 V9 120.(2) no
H2 O7 V10 113.(2) no
H2 O7 V3 113.(2) no
V9 O7 V10 105.25(9) no
V9 O7 V3 106.31(9) no
V10 O7 V3 96.82(9) no
V1 O8 V6 114.14(12) no
H1 O9 V3 123.(3) no
H1 O9 V1 122.(3) no
V3 O9 V1 111.99(11) no
V2 O10 V5 115.65(13) no
V9 O11 V6 108.72(10) no
V9 O11 V2 106.74(10) no
V6 O11 V2 98.93(9) no
V9 O12 V1 108.22(11) no
V10 O13 V4 115.87(12) no
V9 O14 V4 111.27(11) no
V6 O15 V8 115.67(12) no
V3 O19 V8 114.73(12) no
V7 O20 V5 110.65(12) no
V5 O23 V4 114.63(13) no
V3 O27 V7 107.82(10) no
V3 O27 V10 107.68(10) no
V7 O27 V10 106.83(10) no
V9 O28 V7 99.83(8) no
V9 O28 V1 89.33(8) no
V9 O28 V3 101.63(8) no
V9 O28 V6 89.40(8) no
V9 O28 V8 170.47(10) no
V7 O28 V1 169.63(10) no
V7 O28 V3 89.26(7) no
V7 O28 V6 90.49(7) no
V7 O28 V8 86.40(7) no
V1 O28 V3 93.64(8) no
V1 O28 V6 84.75(7) no
V1 O28 V8 83.91(7) no
V3 O28 V6 168.85(10) no
V3 O28 V8 85.55(7) no
V6 O28 V8 83.31(7) no
C1 N1 C3 109.5(3) no
C1 N1 C4 109.7(3) no
C1 N1 C2 109.5(3) no
C3 N1 C4 109.0(3) no
C3 N1 C2 109.3(3) no
C4 N1 C2 109.8(3) no
H3 C1 H5 117.06 no
H3 C1 H4 100.24 no
H3 C1 N1 118.07 no
H5 C1 H4 111.91 no
H5 C1 N1 108.32 no
H4 C1 N1 99.41 no
H8 C2 H7 110.46 no
H8 C2 H6 110.05 no
H8 C2 N1 109.44 no
H7 C2 H6 109.70 no
H7 C2 N1 109.18 no
H6 C2 N1 107.96 no
H9 C3 H11 108.82 no
H9 C3 H10 107.74 no
H9 C3 N1 107.31 no
H11 C3 H10 105.97 no
H11 C3 N1 114.04 no
H10 C3 N1 112.76 no
H14 C4 H12 116.06 no
H14 C4 H13 90.82 no
H14 C4 N1 115.03 no
H12 C4 H13 117.03 no
H12 C4 N1 104.13 no
H13 C4 N1 114.13 no
C8 N2 C7 111.3(3) no
C8 N2 C6 108.5(3) no
C8 N2 C5 108.5(3) no
C7 N2 C6 109.9(3) no
C7 N2 C5 109.2(3) no
C6 N2 C5 109.5(3) no
H15 C5 H17 111.86 no
H15 C5 H16 115.69 no
H15 C5 N2 105.41 no
H17 C5 H16 101.53 no
H17 C5 N2 112.58 no
H16 C5 N2 109.99 no
H20 C6 H18 121.29 no
H20 C6 H19 103.51 no
H20 C6 N2 108.42 no
H18 C6 H19 106.52 no
H18 C6 N2 106.90 no
H19 C6 N2 109.88 no
H21 C7 H22 113.82 no
H21 C7 H23 127.17 no
H21 C7 N2 103.69 no
H22 C7 H23 104.45 no
H22 C7 N2 104.39 no
H23 C7 N2 100.35 no
H26 C8 H25 110.33 no
H26 C8 H24 113.04 no
H26 C8 N2 107.58 no
H25 C8 H24 115.51 no
H25 C8 N2 103.01 no
H24 C8 N2 106.49 no
C12 N3 C9 111.8(4) no
C12 N3 C10 109.6(4) no
C12 N3 C11 108.7(4) no
C9 N3 C10 108.6(4) no
C9 N3 C11 108.5(3) no
C10 N3 C11 109.7(4) no
H28 C9 H29 122.01 no
H28 C9 H27 103.24 no
H28 C9 N3 107.68 no
H29 C9 H27 114.20 no
H29 C9 N3 104.96 no
H27 C9 N3 103.14 no
H31 C10 H32 122.34 no
H31 C10 H30 114.97 no
H31 C10 N3 102.41 no
H32 C10 H30 102.18 no
H32 C10 N3 107.35 no
H30 C10 N3 106.61 no
H33 C11 H34 113.60 no
H33 C11 H35 114.18 no
H33 C11 N3 104.59 no
H34 C11 H35 115.74 no
H34 C11 N3 105.19 no
H35 C11 N3 101.60 no
H37 C12 H36 121.24 no
H37 C12 H38 107.33 no
H37 C12 N3 111.54 no
H36 C12 H38 111.33 no
H36 C12 N3 102.14 no
H38 C12 N3 101.48 no
C16 N4 C15 108.5(4) no
C16 N4 C13 108.4(4) no
C16 N4 C14 109.2(4) no
C15 N4 C13 109.7(4) no
C15 N4 C14 110.1(4) no
C13 N4 C14 110.9(4) no
H41 C13 H40 116.45 no
H41 C13 H39 116.46 no
H41 C13 N4 112.62 no
H40 C13 H39 93.78 no
H40 C13 N4 113.86 no
H39 C13 N4 101.43 no
H44 C14 H43 117.63 no
H44 C14 H42 119.62 no
H44 C14 N4 106.29 no
H43 C14 H42 112.87 no
H43 C14 N4 101.97 no
H42 C14 N4 93.04 no
H46 C15 H45 114.80 no
H46 C15 H47 104.23 no
H46 C15 N4 112.36 no
H45 C15 H47 112.63 no
H45 C15 N4 99.86 no
H47 C15 N4 113.35 no
H48 C16 H49 113.22 no
H48 C16 H50 117.12 no
H48 C16 N4 108.51 no
H49 C16 H50 106.16 no
H49 C16 N4 106.04 no
H50 C16 N4 104.95 no
H52 C17 H51 109.08 no
H52 C17 H53 107.79 no
H52 C17 C18 110.95 no
H51 C17 H53 107.69 no
H51 C17 C18 111.10 no
H53 C17 C18 110.11 no
O30 C18 O29 118.7(5) yes
O30 C18 C17 120.7(6) yes
O29 C18 C17 120.4(6) yes
H54 O30 C18 108.40 no
H56 O1w H55 99.55 no
H58 O2w H57 110.13 no
H60 O3w H59 112.20 no
H62 O4w H61 115.57 no

loop_
_geom_bond_atom_site_label_1
_geom_bond_atom_site_label_2
_geom_bond_site_symmetry_2
_geom_bond_distance
_geom_bond_publ_flag
V1 O16 . 1.614(2) yes
V1 O8 . 1.794(2) yes
V1 O2 . 1.831(2) yes
V1 O9 . 2.008(2) yes
V1 O12 . 2.045(2) yes
V1 O28 . 2.241(2) yes
V2 O17 . 1.603(3) no
V2 O6 . 1.809(2) no
V2 O10 . 1.810(3) no
V2 O3 . 2.022(2) no
V2 O11 . 2.063(2) no
V2 O5 . 2.286(2) no
V3 O18 . 1.605(3) yes
V3 O19 . 1.735(2) yes
V3 O27 . 1.918(2) yes
V3 O9 . 1.942(2) yes
V3 O7 . 2.129(2) yes
V3 O28 . 2.250(2) yes
V4 O25 . 1.607(3) no
V4 O23 . 1.838(3) no
V4 O13 . 1.871(2) no
V4 O6 . 1.873(2) no
V4 O14 . 2.080(2) no
V4 O5 . 2.374(2) no
V5 O26 . 1.607(3) no
V5 O23 . 1.819(2) no
V5 O10 . 1.854(3) no
V5 O4 . 1.912(2) no
V5 O20 . 2.065(2) no
V5 O5 . 2.413(2) no
V6 O21 . 1.599(3) no
V6 O15 . 1.818(2) no
V6 O8 . 1.873(2) no
V6 O3 . 1.975(2) no
V6 O11 . 2.007(2) no
V6 O28 . 2.325(2) no
V7 O20 . 1.679(2) yes
V7 O1 . 1.691(2) yes
V7 O27 . 1.933(2) yes
V7 O3 . 1.955(2) yes
V7 O5 . 2.065(2) yes
V7 O28 . 2.179(2) yes
V8 O24 . 1.605(3) no
V8 O2 . 1.829(2) no
V8 O15 . 1.835(2) no
V8 O19 . 1.955(2) no
V8 O1 . 2.006(2) no
V8 O28 . 2.327(2) no
V9 O14 . 1.672(2) no
V9 O12 . 1.722(2) no
V9 O11 . 1.832(2) no
V9 O5 . 2.074(2) no
V9 O7 . 2.092(2) no
V9 O28 . 2.107(2) no
V10 O22 . 1.609(3) no
V10 O4 . 1.777(2) no
V10 O13 . 1.822(2) no
V10 O27 . 2.004(2) no
V10 O7 . 2.105(2) no
V10 O5 . 2.262(2) no
O7 H2 . 1.01(4) no
O9 H1 . .83(4) no
N1 C1 . 1.485(5) no
N1 C3 . 1.487(6) no
N1 C4 . 1.493(6) no
N1 C2 . 1.505(5) no
C1 H3 . .881 no
C1 H5 . .975 no
C1 H4 . .984 no
C2 H8 . .945 no
C2 H7 . .949 no
C2 H6 . .969 no
C3 H9 . .852 no
C3 H11 . 1.013 no
C3 H10 . 1.068 no
C4 H14 . .886 no
C4 H12 . .962 no
C4 H13 . .987 no
N2 C8 . 1.485(5) no
N2 C7 . 1.487(6) no
N2 C6 . 1.493(5) no
N2 C5 . 1.495(5) no
C5 H15 . .846 no
C5 H17 . .869 no
C5 H16 . .982 no
C6 H20 . .912 no
C6 H18 . .928 no
C6 H19 . .967 no
C7 H21 . .949 no
C7 H22 . .982 no
C7 H23 . .985 no
C8 H26 . .852 no
C8 H25 . .915 no
C8 H24 . .957 no
N3 C12 . 1.488(6) no
N3 C9 . 1.490(6) no
N3 C10 . 1.494(6) no
N3 C11 . 1.498(6) no
C9 H28 . .952 no
C9 H29 . .954 no
C9 H27 . 1.026 no
C10 H31 . .855 no
C10 H32 . .923 no
C10 H30 . .939 no
C11 H33 . .882 no
C11 H34 . .911 no
C11 H35 . 1.030 no
C12 H37 . .945 no
C12 H36 . .979 no
C12 H38 . 1.013 no
N4 C16 . 1.453(7) no
N4 C15 . 1.485(6) no
N4 C13 . 1.488(6) no
N4 C14 . 1.516(6) no
C13 H41 . .857 no
C13 H40 . .871 no
C13 H39 . .981 no
C14 H44 . .963 no
C14 H43 . .978 no
C14 H42 . 1.016 no
C15 H46 . .840 no
C15 H45 . .947 no
C15 H47 . .968 no
C16 H48 . .857 no
C16 H49 . .988 no
C16 H50 . 1.035 no
C17 H52 . .982 no
C17 H51 . .983 no
C17 H53 . .999 no
C17 C18 . 1.450(11) yes
C18 O30 . 1.253(6) yes
C18 O29 . 1.255(6) yes
O30 H54 . .915 no
O1w H56 . .948 no
O1w H55 . .951 no
O2w H58 . .956 no
O2w H57 . .962 no
O3w H60 . .977 no
O3w H59 . 1.003 no
O4w H62 . .992 no
O4w H61 . 1.003 no

loop_
_geom_hbond_atom_site_label_D
_geom_hbond_atom_site_label_H
_geom_hbond_atom_site_label_A
_geom_hbond_site_symmetry_A
_geom_hbond_distance_DH
_geom_hbond_distance_HA
_geom_hbond_distance_DA
_geom_hbond_angle_DHA
O9 H1 O12 2_566 0.83(4) 1.92(4) 2.745(3) 171.(4)
O7 H2 O16 2_566 1.01(4) 1.78(4) 2.752(3) 160.(3)
O30 H54 O3 2_665 0.92 1.80 2.662(4) 156.
O1w H55 O22 1_645 0.95 2.08 2.869(4) 140.
O1w H56 O13 2_666 0.95 1.87 2.798(4) 166.
O2w H57 O29 . 0.96 1.84 2.761(7) 159.
O2w H58 O1w . 0.96 1.88 2.822(7) 167.
O3w H59 O21 . 1.00 1.96 2.96(2) 175.
O3w H60 O17 2_665 0.98 1.98 2.96(2) 175.
O4w H61 O21 . 1.00 1.86 2.86(2) 179.
O4w H62 O17 2_665 0.99 1.92 2.91(2) 179.
